data_4086767
loop_
_publ_author_name
'Hering, Florian'
'Berthel, Johannes H. J.'
'Lubitz, Katharina'
'Paul, Ursula S. D.'
'H\"arterich, Heidi Schneider Marcel'
'Radius, Udo'

_publ_section_title
;
 Correction to Synthesis and Thermal Properties of Novel NHC-Stabilized
 Cobalt Carbonyl Nitrosyl Complexes
;
_journal_name_full Organometallics
_journal_paper_doi 10.1021/acs.organomet.6b00833
_journal_year 2016
_chemical_formula_sum 'C19 H32 Co N5 O2'
_chemical_formula_weight 421.42
_space_group_crystal_system monoclinic
_space_group_IT_number 14
_space_group_name_Hall '-P 2ybc'
_space_group_name_H-M_alt 'P 1 21/c 1'
_symmetry_space_group_name_Hall '-P 2ybc'
_symmetry_space_group_name_H-M 'P 1 21/c 1'
_atom_sites_solution_hydrogens geom
_audit_creation_method SHELXL-2014/6
_cell_angle_alpha 90
_cell_angle_beta 102.777(2)
_cell_angle_gamma 90
_cell_formula_units_Z 8
_cell_length_a 20.7723(8)
_cell_length_b 14.1718(6)
_cell_length_c 15.2194(6)
_cell_measurement_reflns_used 9784
_cell_measurement_temperature 100(2)
_cell_measurement_theta_max 26.02
_cell_measurement_theta_min 2.47
_cell_volume 4369.4(3)
_computing_cell_refinement 'Saint-NT v. 7.23'
_computing_data_collection 'APEX2 ver. 2014.1 (Bruker AXS)'
_computing_data_reduction 'Saint-NT v. 7.23'
_computing_molecular_graphics 'XP ver. 5.1 (Bruker AXS, 1998)'
_computing_publication_material 'SHELXL-2014 (Sheldrick, 2014)'
_computing_structure_refinement 'SHELXL-2014/6 (Sheldrick, 2014)'
_computing_structure_solution 'SHELXL-2014 (Sheldrick, 2014)'
_diffrn_ambient_temperature 100(2)
_diffrn_measured_fraction_theta_full 1.000
_diffrn_measured_fraction_theta_max 0.997
_diffrn_measurement_device_type 'Bruker X8-APEX II'
_diffrn_measurement_method '\f and \w scans'
_diffrn_radiation_monochromator mirror
_diffrn_radiation_source 'rotating anode'
_diffrn_radiation_type MoK\a
_diffrn_radiation_wavelength 0.71073
_diffrn_reflns_av_R_equivalents 0.0294
_diffrn_reflns_av_unetI/netI 0.0209
_diffrn_reflns_Laue_measured_fraction_full 1.000
_diffrn_reflns_Laue_measured_fraction_max 0.997
_diffrn_reflns_limit_h_max 25
_diffrn_reflns_limit_h_min -25
_diffrn_reflns_limit_k_max 17
_diffrn_reflns_limit_k_min -17
_diffrn_reflns_limit_l_max 18
_diffrn_reflns_limit_l_min -18
_diffrn_reflns_number 55672
_diffrn_reflns_point_group_measured_fraction_full 1.000
_diffrn_reflns_point_group_measured_fraction_max 0.997
_diffrn_reflns_theta_full 26.000
_diffrn_reflns_theta_max 26.081
_diffrn_reflns_theta_min 1.005
_exptl_absorpt_coefficient_mu 0.808
_exptl_absorpt_correction_T_max 0.75
_exptl_absorpt_correction_T_min 0.69
_exptl_absorpt_correction_type analytical
_exptl_absorpt_process_details 'Sadabs 2014/3 (Bruker 2014)'
_exptl_crystal_colour red
_exptl_crystal_density_diffrn 1.281
_exptl_crystal_description block
_exptl_crystal_F_000 1792
_exptl_crystal_size_max 0.190
_exptl_crystal_size_mid 0.163
_exptl_crystal_size_min 0.103
_refine_diff_density_max 0.706
_refine_diff_density_min -0.398
_refine_diff_density_rms 0.065
_refine_ls_extinction_method none
_refine_ls_goodness_of_fit_ref 1.061
_refine_ls_hydrogen_treatment constr
_refine_ls_matrix_type full
_refine_ls_number_parameters 525
_refine_ls_number_reflns 8645
_refine_ls_number_restraints 0
_refine_ls_restrained_S_all 1.061
_refine_ls_R_factor_all 0.0594
_refine_ls_R_factor_gt 0.0455
_refine_ls_shift/su_max 0.001
_refine_ls_shift/su_mean 0.000
_refine_ls_structure_factor_coef Fsqd
_refine_ls_weighting_details 'w=1/[\s^2^(Fo^2^)+(0.0422P)^2^+6.0594P] where P=(Fo^2^+2Fc^2^)/3'
_refine_ls_weighting_scheme calc
_refine_ls_wR_factor_gt 0.1049
_refine_ls_wR_factor_ref 0.1133
_reflns_Friedel_coverage 0.000
_reflns_number_gt 7052
_reflns_number_total 8645
_reflns_threshold_expression 'I > 2\s(I)'
_cod_data_source_file om6b00833_si_001.cif
_cod_data_source_block compound_3
_cod_database_code 4086767
_shelx_space_group_comment
;
The symmetry employed for this shelxl refinement is uniquely defined
by the following loop, which should always be used as a source of
symmetry information in preference to the above space-group names.
They are only intended as comments.
;
_shelx_estimated_absorpt_t_min 0.862
_shelx_estimated_absorpt_t_max 0.921
_shelxl_version_number 2014/6

loop_
_space_group_symop_operation_xyz
'x, y, z'
'-x, y+1/2, -z+1/2'
'-x, -y, -z'
'x, -y-1/2, z-1/2'

loop_
_atom_site_label
_atom_site_type_symbol
_atom_site_fract_x
_atom_site_fract_y
_atom_site_fract_z
_atom_site_U_iso_or_equiv
_atom_site_adp_type
_atom_site_occupancy
_atom_site_site_symmetry_order
_atom_site_calc_flag
_atom_site_refinement_flags_posn
_atom_site_refinement_flags_adp
_atom_site_refinement_flags_occupancy
_atom_site_disorder_assembly
_atom_site_disorder_group
Co1 Co 0.57913(2) 0.35092(2) 0.66973(2) 0.02054(10) Uani 1 1 d . . . . .
O3 O 0.48018(10) 0.37723(14) 0.77344(15) 0.0417(5) Uani 1 1 d . . . . .
O4 O 0.68010(11) 0.49104(18) 0.70013(17) 0.0567(7) Uani 1 1 d . . . . .
N5 N 0.66660(10) 0.18317(15) 0.73389(14) 0.0249(5) Uani 1 1 d . . . . .
N6 N 0.57329(10) 0.13740(14) 0.65655(15) 0.0247(5) Uani 1 1 d . . . . .
N7 N 0.57390(9) 0.31892(13) 0.47294(13) 0.0182(4) Uani 1 1 d . . . . .
N8 N 0.48410(9) 0.38176(13) 0.49015(13) 0.0172(4) Uani 1 1 d . . . . .
N10 N 0.51857(12) 0.36406(15) 0.72867(16) 0.0315(5) Uani 1 1 d . . . . .
C21 C 0.60767(11) 0.21781(16) 0.68673(15) 0.0184(5) Uani 1 1 d . . . . .
C22 C 0.66857(13) 0.08565(19) 0.7322(2) 0.0346(7) Uani 1 1 d . . . . .
H22 H 0.7046 0.0467 0.7597 0.041 Uiso 1 1 calc R U . . .
C23 C 0.61016(13) 0.05701(18) 0.6845(2) 0.0342(7) Uani 1 1 d . . . . .
H23 H 0.5964 -0.0064 0.6720 0.041 Uiso 1 1 calc R U . . .
C24 C 0.72146(12) 0.24024(19) 0.78323(17) 0.0274(6) Uani 1 1 d . . . . .
H24A H 0.7395 0.2101 0.8422 0.033 Uiso 1 1 calc R U . . .
H24B H 0.7045 0.3032 0.7950 0.033 Uiso 1 1 calc R U . . .
C25 C 0.77637(13) 0.2526(2) 0.73410(18) 0.0315(6) Uani 1 1 d . . . . .
H25A H 0.7587 0.2815 0.6744 0.038 Uiso 1 1 calc R U . . .
H25B H 0.7952 0.1903 0.7245 0.038 Uiso 1 1 calc R U . . .
C26 C 0.83041(14) 0.3158(2) 0.7887(2) 0.0390(7) Uani 1 1 d . . . . .
H26A H 0.8666 0.3216 0.7571 0.058 Uiso 1 1 calc R U . . .
H26B H 0.8472 0.2877 0.8482 0.058 Uiso 1 1 calc R U . . .
H26C H 0.8121 0.3784 0.7957 0.058 Uiso 1 1 calc R U . . .
C27 C 0.50545(12) 0.13205(17) 0.60272(18) 0.0252(5) Uani 1 1 d . . . . .
H27A H 0.5027 0.0816 0.5571 0.030 Uiso 1 1 calc R U . . .
H27B H 0.4939 0.1925 0.5705 0.030 Uiso 1 1 calc R U . . .
C28 C 0.45623(12) 0.11205(19) 0.66044(18) 0.0280(6) Uani 1 1 d . . . . .
H28A H 0.4523 0.1682 0.6976 0.034 Uiso 1 1 calc R U . . .
H28B H 0.4724 0.0588 0.7016 0.034 Uiso 1 1 calc R U . . .
C29 C 0.38840(13) 0.0875(2) 0.6024(2) 0.0358(7) Uani 1 1 d . . . . .
H29A H 0.3705 0.1423 0.5657 0.054 Uiso 1 1 calc R U . . .
H29B H 0.3585 0.0701 0.6414 0.054 Uiso 1 1 calc R U . . .
H29C H 0.3926 0.0344 0.5628 0.054 Uiso 1 1 calc R U . . .
C31 C 0.54309(11) 0.34909(15) 0.53834(15) 0.0155(4) Uani 1 1 d . . . . .
C32 C 0.53487(12) 0.33202(18) 0.38750(16) 0.0234(5) Uani 1 1 d . . . . .
H32 H 0.5459 0.3160 0.3320 0.028 Uiso 1 1 calc R U . . .
C33 C 0.47862(12) 0.37155(17) 0.39818(16) 0.0222(5) Uani 1 1 d . . . . .
H33 H 0.4420 0.3892 0.3518 0.027 Uiso 1 1 calc R U . . .
C34 C 0.64050(11) 0.28029(16) 0.48904(16) 0.0196(5) Uani 1 1 d . . . . .
H34A H 0.6617 0.2874 0.5537 0.024 Uiso 1 1 calc R U . . .
H34B H 0.6667 0.3171 0.4540 0.024 Uiso 1 1 calc R U . . .
C35 C 0.64179(12) 0.17659(17) 0.46317(18) 0.0253(5) Uani 1 1 d . . . . .
H35A H 0.6111 0.1407 0.4919 0.030 Uiso 1 1 calc R U . . .
H35B H 0.6265 0.1702 0.3971 0.030 Uiso 1 1 calc R U . . .
C36 C 0.71092(13) 0.13532(18) 0.4924(2) 0.0322(6) Uani 1 1 d . . . . .
H36A H 0.7118 0.0723 0.4662 0.048 Uiso 1 1 calc R U . . .
H36B H 0.7229 0.1309 0.5582 0.048 Uiso 1 1 calc R U . . .
H36C H 0.7425 0.1763 0.4714 0.048 Uiso 1 1 calc R U . . .
C37 C 0.43180(11) 0.42379(16) 0.52775(16) 0.0197(5) Uani 1 1 d . . . . .
H37A H 0.4088 0.4725 0.4856 0.024 Uiso 1 1 calc R U . . .
H37B H 0.4519 0.4555 0.5852 0.024 Uiso 1 1 calc R U . . .
C38 C 0.38163(12) 0.35212(17) 0.54472(17) 0.0243(5) Uani 1 1 d . . . . .
H38A H 0.3667 0.3128 0.4903 0.029 Uiso 1 1 calc R U . . .
H38B H 0.4025 0.3101 0.5949 0.029 Uiso 1 1 calc R U . . .
C39 C 0.32278(14) 0.4014(2) 0.5679(2) 0.0415(7) Uani 1 1 d . . . . .
H39A H 0.3013 0.4413 0.5174 0.062 Uiso 1 1 calc R U . . .
H39B H 0.3377 0.4405 0.6217 0.062 Uiso 1 1 calc R U . . .
H39C H 0.2913 0.3541 0.5798 0.062 Uiso 1 1 calc R U . . .
C49 C 0.64118(11) 0.43054(17) 0.68808(15) 0.0188(5) Uani 1 1 d . . . . .
Co2 Co 0.07953(2) 0.36607(2) 0.67355(2) 0.02751(11) Uani 1 1 d . . . . .
O1 O -0.01071(11) 0.40087(16) 0.78727(17) 0.0492(6) Uani 1 1 d . . . . .
O2 O 0.17825(11) 0.51052(17) 0.68787(16) 0.0552(7) Uani 1 1 d . . . . .
N1 N 0.06798(10) 0.31168(14) 0.47966(13) 0.0216(4) Uani 1 1 d . . . . .
N2 N -0.02118(9) 0.37689(13) 0.49602(13) 0.0195(4) Uani 1 1 d . . . . .
N3 N 0.17183(11) 0.20356(18) 0.72772(18) 0.0413(7) Uani 1 1 d . . . . .
N4 N 0.07263(10) 0.15399(15) 0.68803(14) 0.0235(5) Uani 1 1 d . . . . .
N9 N 0.14047(12) 0.44771(18) 0.68175(16) 0.0388(6) Uani 1 1 d . . . . .
C1 C 0.03948(11) 0.34972(15) 0.54414(16) 0.0194(5) Uani 1 1 d . . . . .
C2 C 0.02609(13) 0.31428(18) 0.39526(17) 0.0271(6) Uani 1 1 d . . . . .
H2 H 0.0351 0.2912 0.3406 0.032 Uiso 1 1 calc R U . . .
C3 C -0.02969(13) 0.35564(17) 0.40563(17) 0.0249(5) Uani 1 1 d . . . . .
H3 H -0.0678 0.3680 0.3596 0.030 Uiso 1 1 calc R U . . .
C4 C 0.13604(12) 0.27736(18) 0.49428(19) 0.0284(6) Uani 1 1 d . . . . .
H4A H 0.1597 0.2938 0.5562 0.034 Uiso 1 1 calc R U . . .
H4B H 0.1585 0.3098 0.4518 0.034 Uiso 1 1 calc R U . . .
C5 C 0.14013(13) 0.1714(2) 0.4813(2) 0.0363(7) Uani 1 1 d . . . . .
H5A H 0.1200 0.1551 0.4180 0.044 Uiso 1 1 calc R U . . .
H5B H 0.1149 0.1387 0.5204 0.044 Uiso 1 1 calc R U . . .
C6 C 0.21166(16) 0.1379(2) 0.5045(3) 0.0580(10) Uani 1 1 d . . . . .
H6A H 0.2137 0.0715 0.4872 0.087 Uiso 1 1 calc R U . . .
H6B H 0.2294 0.1445 0.5694 0.087 Uiso 1 1 calc R U . . .
H6C H 0.2379 0.1762 0.4717 0.087 Uiso 1 1 calc R U . . .
C7 C -0.07078(11) 0.42849(16) 0.53136(17) 0.0218(5) Uani 1 1 d . . . . .
H7A H -0.0862 0.4829 0.4915 0.026 Uiso 1 1 calc R U . . .
H7B H -0.0500 0.4536 0.5917 0.026 Uiso 1 1 calc R U . . .
C8 C -0.12977(13) 0.36916(17) 0.53899(19) 0.0273(6) Uani 1 1 d . . . . .
H8A H -0.1166 0.3227 0.5883 0.033 Uiso 1 1 calc R U . . .
H8B H -0.1458 0.3340 0.4822 0.033 Uiso 1 1 calc R U . . .
C9 C -0.18457(14) 0.4310(2) 0.5578(2) 0.0367(7) Uani 1 1 d . . . . .
H9A H -0.1987 0.4754 0.5079 0.055 Uiso 1 1 calc R U . . .
H9B H -0.1685 0.4662 0.6138 0.055 Uiso 1 1 calc R U . . .
H9C H -0.2220 0.3915 0.5639 0.055 Uiso 1 1 calc R U . . .
C11 C 0.10888(12) 0.23487(18) 0.69720(17) 0.0255(5) Uani 1 1 d . . . . .
C12 C 0.17403(14) 0.1063(2) 0.7360(2) 0.0451(8) Uani 1 1 d . . . . .
H12 H 0.2124 0.0688 0.7555 0.054 Uiso 1 1 calc R U . . .
C13 C 0.11166(13) 0.0749(2) 0.7112(2) 0.0333(6) Uani 1 1 d . . . . .
H13 H 0.0972 0.0112 0.7099 0.040 Uiso 1 1 calc R U . . .
C17 C 0.00055(12) 0.14810(17) 0.66024(18) 0.0251(5) Uani 1 1 d . . . . .
H17A H -0.0182 0.2122 0.6607 0.030 Uiso 1 1 calc R U . . .
H17B H -0.0162 0.1094 0.7046 0.030 Uiso 1 1 calc R U . . .
C18 C -0.02287(13) 0.1062(2) 0.56865(19) 0.0330(6) Uani 1 1 d . . . . .
H18A H 0.0006 0.0460 0.5649 0.040 Uiso 1 1 calc R U . . .
H18B H -0.0125 0.1497 0.5228 0.040 Uiso 1 1 calc R U . . .
C19 C -0.09738(14) 0.0880(2) 0.5489(2) 0.0434(8) Uani 1 1 d . . . . .
H19A H -0.1208 0.1482 0.5479 0.065 Uiso 1 1 calc R U . . .
H19B H -0.1079 0.0474 0.5960 0.065 Uiso 1 1 calc R U . . .
H19C H -0.1112 0.0568 0.4903 0.065 Uiso 1 1 calc R U . . .
C60 C 0.02302(12) 0.38463(16) 0.73815(17) 0.0225(5) Uani 1 1 d . . . . .
C14A C 0.2274(2) 0.2742(4) 0.7536(4) 0.0261(13) Uani 0.671(11) 1 d . . P A 1
H14A H 0.2352 0.3045 0.6983 0.031 Uiso 0.671(11) 1 calc R U P A 1
H14B H 0.2138 0.3241 0.7913 0.031 Uiso 0.671(11) 1 calc R U P A 1
C15A C 0.2906(2) 0.2307(3) 0.8042(3) 0.0291(13) Uani 0.671(11) 1 d . . P A 1
H15A H 0.3053 0.1819 0.7665 0.035 Uiso 0.671(11) 1 calc R U P A 1
H15B H 0.2833 0.2000 0.8596 0.035 Uiso 0.671(11) 1 calc R U P A 1
C16A C 0.3438(4) 0.3064(5) 0.8292(5) 0.0302(14) Uani 0.671(11) 1 d . . P A 1
H16A H 0.3492 0.3391 0.7746 0.045 Uiso 0.671(11) 1 calc R U P A 1
H16B H 0.3857 0.2768 0.8586 0.045 Uiso 0.671(11) 1 calc R U P A 1
H16C H 0.3307 0.3519 0.8705 0.045 Uiso 0.671(11) 1 calc R U P A 1
C54 C 0.2377(6) 0.2406(9) 0.7239(9) 0.038(3) Uani 0.329(11) 1 d . . P A 2
H54A H 0.2673 0.1912 0.7090 0.046 Uiso 0.329(11) 1 calc R U P A 2
H54B H 0.2353 0.2945 0.6818 0.046 Uiso 0.329(11) 1 calc R U P A 2
C55B C 0.2563(7) 0.2699(9) 0.8191(8) 0.050(4) Uani 0.329(11) 1 d . . P A 2
H55A H 0.2636 0.2148 0.8600 0.060 Uiso 0.329(11) 1 calc R U P A 2
H55B H 0.2224 0.3114 0.8353 0.060 Uiso 0.329(11) 1 calc R U P A 2
C56B C 0.3240(10) 0.3263(17) 0.8211(16) 0.088(9) Uani 0.329(11) 1 d . . P A 2
H56A H 0.3497 0.2928 0.7841 0.132 Uiso 0.329(11) 1 calc R U P A 2
H56B H 0.3496 0.3304 0.8833 0.132 Uiso 0.329(11) 1 calc R U P A 2
H56C H 0.3137 0.3900 0.7971 0.132 Uiso 0.329(11) 1 calc R U P A 2

loop_
_atom_site_aniso_label
_atom_site_aniso_U_11
_atom_site_aniso_U_22
_atom_site_aniso_U_33
_atom_site_aniso_U_23
_atom_site_aniso_U_13
_atom_site_aniso_U_12
Co1 0.02288(18) 0.01904(17) 0.01702(17) -0.00062(12) -0.00134(13) 0.00628(13)
O3 0.0414(12) 0.0367(11) 0.0585(14) 0.0088(10) 0.0355(11) 0.0115(9)
O4 0.0363(13) 0.0641(16) 0.0637(16) 0.0073(13) -0.0018(11) -0.0238(12)
N5 0.0158(10) 0.0274(11) 0.0300(11) 0.0101(9) 0.0020(8) 0.0004(8)
N6 0.0169(10) 0.0186(10) 0.0380(12) 0.0087(9) 0.0049(9) 0.0008(8)
N7 0.0181(10) 0.0181(9) 0.0181(10) -0.0005(8) 0.0033(8) 0.0024(8)
N8 0.0160(10) 0.0160(9) 0.0193(10) 0.0020(8) 0.0033(8) 0.0018(8)
N10 0.0331(13) 0.0220(11) 0.0377(13) 0.0043(10) 0.0046(11) 0.0042(9)
C21 0.0153(11) 0.0218(12) 0.0187(11) 0.0061(9) 0.0053(9) 0.0011(9)
C22 0.0217(14) 0.0262(14) 0.0553(18) 0.0216(13) 0.0077(12) 0.0057(11)
C23 0.0228(14) 0.0185(12) 0.0620(19) 0.0148(12) 0.0106(13) 0.0023(10)
C24 0.0195(13) 0.0349(14) 0.0253(13) 0.0084(11) -0.0004(10) 0.0016(11)
C25 0.0253(14) 0.0377(15) 0.0310(14) 0.0045(12) 0.0050(11) -0.0072(11)
C26 0.0288(15) 0.0445(17) 0.0415(17) 0.0054(14) 0.0032(13) -0.0118(13)
C27 0.0206(13) 0.0202(12) 0.0336(14) 0.0023(10) 0.0035(11) -0.0004(10)
C28 0.0223(13) 0.0265(13) 0.0341(15) 0.0064(11) 0.0037(11) 0.0003(10)
C29 0.0226(14) 0.0300(14) 0.0531(18) -0.0004(13) 0.0050(13) -0.0058(11)
C31 0.0165(11) 0.0113(10) 0.0182(11) 0.0017(8) 0.0029(9) -0.0007(8)
C32 0.0243(13) 0.0281(13) 0.0175(12) -0.0029(10) 0.0040(10) 0.0018(10)
C33 0.0224(13) 0.0261(12) 0.0167(11) 0.0007(10) 0.0010(10) 0.0016(10)
C34 0.0158(11) 0.0210(12) 0.0219(12) -0.0008(9) 0.0039(9) 0.0024(9)
C35 0.0217(13) 0.0240(12) 0.0297(13) -0.0042(11) 0.0048(10) 0.0026(10)
C36 0.0278(15) 0.0265(14) 0.0396(16) -0.0036(12) 0.0019(12) 0.0102(11)
C37 0.0171(11) 0.0195(11) 0.0224(12) 0.0028(9) 0.0041(9) 0.0044(9)
C38 0.0211(13) 0.0267(13) 0.0254(13) -0.0008(10) 0.0056(10) -0.0018(10)
C39 0.0251(15) 0.0513(19) 0.0515(19) 0.0031(15) 0.0160(13) 0.0030(13)
C49 0.0132(11) 0.0238(12) 0.0177(11) 0.0017(9) 0.0000(9) -0.0021(9)
Co2 0.0275(2) 0.02421(19) 0.02419(19) 0.00147(14) -0.00856(15) 0.00086(14)
O1 0.0459(13) 0.0388(12) 0.0677(16) 0.0085(11) 0.0231(12) 0.0079(10)
O2 0.0335(12) 0.0568(14) 0.0655(16) 0.0145(12) -0.0104(11) -0.0279(11)
N1 0.0196(10) 0.0210(10) 0.0235(10) 0.0048(8) 0.0037(8) 0.0026(8)
N2 0.0182(10) 0.0177(9) 0.0206(10) 0.0021(8) 0.0002(8) 0.0010(8)
N3 0.0169(11) 0.0418(14) 0.0586(16) 0.0291(13) -0.0057(11) -0.0024(10)
N4 0.0151(10) 0.0254(11) 0.0288(11) 0.0081(9) 0.0021(8) 0.0012(8)
N9 0.0316(13) 0.0423(14) 0.0356(14) 0.0080(11) -0.0072(11) -0.0033(11)
C1 0.0177(12) 0.0148(11) 0.0251(12) 0.0041(9) 0.0030(10) -0.0022(9)
C2 0.0319(14) 0.0270(13) 0.0216(12) 0.0029(10) 0.0044(11) 0.0038(11)
C3 0.0244(13) 0.0259(13) 0.0212(12) 0.0032(10) -0.0017(10) 0.0028(10)
C4 0.0190(13) 0.0300(14) 0.0375(15) 0.0092(11) 0.0094(11) 0.0038(10)
C5 0.0239(14) 0.0303(14) 0.0564(19) 0.0051(13) 0.0123(13) 0.0081(11)
C6 0.0310(18) 0.0434(19) 0.103(3) 0.0127(19) 0.0221(19) 0.0168(14)
C7 0.0185(12) 0.0178(11) 0.0274(13) 0.0017(10) 0.0012(10) 0.0014(9)
C8 0.0273(14) 0.0218(12) 0.0343(15) 0.0006(11) 0.0101(11) -0.0034(10)
C9 0.0277(15) 0.0378(16) 0.0469(17) 0.0060(13) 0.0133(13) 0.0014(12)
C11 0.0178(12) 0.0304(13) 0.0263(13) 0.0111(11) 0.0008(10) -0.0021(10)
C12 0.0205(14) 0.0457(18) 0.066(2) 0.0319(16) 0.0030(14) 0.0067(13)
C13 0.0238(14) 0.0303(14) 0.0457(17) 0.0186(13) 0.0075(12) 0.0063(11)
C17 0.0159(12) 0.0220(12) 0.0357(14) 0.0010(11) 0.0023(10) -0.0007(9)
C18 0.0322(15) 0.0306(14) 0.0342(15) -0.0013(12) 0.0029(12) 0.0015(12)
C19 0.0339(16) 0.0301(15) 0.056(2) -0.0064(14) -0.0125(14) -0.0046(12)
C60 0.0201(12) 0.0163(11) 0.0291(13) 0.0032(10) 0.0012(10) -0.0010(9)
C14A 0.010(2) 0.026(3) 0.038(3) 0.008(2) -0.004(2) -0.0010(18)
C15A 0.017(2) 0.023(2) 0.044(3) 0.0058(18) -0.0010(18) 0.0016(17)
C16A 0.022(3) 0.027(3) 0.035(3) 0.012(2) -0.010(3) -0.007(2)
C54 0.050(7) 0.031(6) 0.042(7) 0.017(5) 0.026(5) 0.014(5)
C55B 0.054(8) 0.050(7) 0.044(7) 0.010(5) 0.009(6) -0.010(7)
C56B 0.055(13) 0.083(14) 0.092(12) 0.058(11) -0.057(10) -0.030(10)

loop_
_atom_type_symbol
_atom_type_description
_atom_type_scat_dispersion_real
_atom_type_scat_dispersion_imag
_atom_type_scat_source
C C 0.0033 0.0016 'International Tables Vol C Tables 4.2.6.8 and 6.1.1.4'
H H 0.0000 0.0000 'International Tables Vol C Tables 4.2.6.8 and 6.1.1.4'
N N 0.0061 0.0033 'International Tables Vol C Tables 4.2.6.8 and 6.1.1.4'
O O 0.0106 0.0060 'International Tables Vol C Tables 4.2.6.8 and 6.1.1.4'
Co Co 0.3494 0.9721 'International Tables Vol C Tables 4.2.6.8 and 6.1.1.4'

loop_
_geom_angle_atom_site_label_1
_geom_angle_atom_site_label_2
_geom_angle_atom_site_label_3
_geom_angle
C49 Co1 N10 117.63(11)
C49 Co1 C31 106.31(10)
N10 Co1 C31 112.02(10)
C49 Co1 C21 114.83(10)
N10 Co1 C21 105.63(10)
C31 Co1 C21 98.95(9)
C21 N5 C22 112.1(2)
C21 N5 C24 125.2(2)
C22 N5 C24 122.6(2)
C21 N6 C23 111.7(2)
C21 N6 C27 126.56(19)
C23 N6 C27 121.7(2)
C31 N7 C32 111.79(19)
C31 N7 C34 125.14(19)
C32 N7 C34 123.04(19)
C31 N8 C33 111.80(19)
C31 N8 C37 125.83(19)
C33 N8 C37 122.37(19)
O3 N10 Co1 175.1(2)
N5 C21 N6 102.56(19)
N5 C21 Co1 128.29(18)
N6 C21 Co1 129.14(17)
C23 C22 N5 106.7(2)
C23 C22 H22 126.6
N5 C22 H22 126.6
C22 C23 N6 107.0(2)
C22 C23 H23 126.5
N6 C23 H23 126.5
N5 C24 C25 113.5(2)
N5 C24 H24A 108.9
C25 C24 H24A 108.9
N5 C24 H24B 108.9
C25 C24 H24B 108.9
H24A C24 H24B 107.7
C24 C25 C26 110.1(2)
C24 C25 H25A 109.6
C26 C25 H25A 109.6
C24 C25 H25B 109.6
C26 C25 H25B 109.6
H25A C25 H25B 108.1
C25 C26 H26A 109.5
C25 C26 H26B 109.5
H26A C26 H26B 109.5
C25 C26 H26C 109.5
H26A C26 H26C 109.5
H26B C26 H26C 109.5
N6 C27 C28 112.0(2)
N6 C27 H27A 109.2
C28 C27 H27A 109.2
N6 C27 H27B 109.2
C28 C27 H27B 109.2
H27A C27 H27B 107.9
C27 C28 C29 111.2(2)
C27 C28 H28A 109.4
C29 C28 H28A 109.4
C27 C28 H28B 109.4
C29 C28 H28B 109.4
H28A C28 H28B 108.0
C28 C29 H29A 109.5
C28 C29 H29B 109.5
H29A C29 H29B 109.5
C28 C29 H29C 109.5
H29A C29 H29C 109.5
H29B C29 H29C 109.5
N8 C31 N7 102.98(18)
N8 C31 Co1 129.43(16)
N7 C31 Co1 127.49(16)
C33 C32 N7 106.7(2)
C33 C32 H32 126.6
N7 C32 H32 126.6
C32 C33 N8 106.7(2)
C32 C33 H33 126.7
N8 C33 H33 126.7
N7 C34 C35 112.90(19)
N7 C34 H34A 109.0
C35 C34 H34A 109.0
N7 C34 H34B 109.0
C35 C34 H34B 109.0
H34A C34 H34B 107.8
C36 C35 C34 111.4(2)
C36 C35 H35A 109.4
C34 C35 H35A 109.4
C36 C35 H35B 109.4
C34 C35 H35B 109.4
H35A C35 H35B 108.0
C35 C36 H36A 109.5
C35 C36 H36B 109.5
H36A C36 H36B 109.5
C35 C36 H36C 109.5
H36A C36 H36C 109.5
H36B C36 H36C 109.5
N8 C37 C38 113.05(19)
N8 C37 H37A 109.0
C38 C37 H37A 109.0
N8 C37 H37B 109.0
C38 C37 H37B 109.0
H37A C37 H37B 107.8
C39 C38 C37 110.6(2)
C39 C38 H38A 109.5
C37 C38 H38A 109.5
C39 C38 H38B 109.5
C37 C38 H38B 109.5
H38A C38 H38B 108.1
C38 C39 H39A 109.5
C38 C39 H39B 109.5
H39A C39 H39B 109.5
C38 C39 H39C 109.5
H39A C39 H39C 109.5
H39B C39 H39C 109.5
O4 C49 Co1 174.5(2)
N9 Co2 C60 116.62(12)
N9 Co2 C11 115.78(11)
C60 Co2 C11 105.36(11)
N9 Co2 C1 107.20(11)
C60 Co2 C1 113.59(11)
C11 Co2 C1 96.71(10)
C1 N1 C2 111.9(2)
C1 N1 C4 125.4(2)
C2 N1 C4 122.5(2)
C1 N2 C3 111.9(2)
C1 N2 C7 125.9(2)
C3 N2 C7 122.08(19)
C11 N3 C12 111.4(2)
C11 N3 C54 134.3(5)
C12 N3 C54 110.2(6)
C11 N3 C14A 119.5(3)
C12 N3 C14A 128.9(3)
C11 N4 C13 112.1(2)
C11 N4 C17 125.7(2)
C13 N4 C17 122.1(2)
O2 N9 Co2 173.7(3)
N1 C1 N2 102.8(2)
N1 C1 Co2 127.57(17)
N2 C1 Co2 129.57(18)
C3 C2 N1 106.6(2)
C3 C2 H2 126.7
N1 C2 H2 126.7
C2 C3 N2 106.8(2)
C2 C3 H3 126.6
N2 C3 H3 126.6
N1 C4 C5 112.8(2)
N1 C4 H4A 109.0
C5 C4 H4A 109.0
N1 C4 H4B 109.0
C5 C4 H4B 109.0
H4A C4 H4B 107.8
C4 C5 C6 110.9(2)
C4 C5 H5A 109.5
C6 C5 H5A 109.5
C4 C5 H5B 109.5
C6 C5 H5B 109.5
H5A C5 H5B 108.0
C5 C6 H6A 109.5
C5 C6 H6B 109.5
H6A C6 H6B 109.5
C5 C6 H6C 109.5
H6A C6 H6C 109.5
H6B C6 H6C 109.5
N2 C7 C8 113.57(19)
N2 C7 H7A 108.9
C8 C7 H7A 108.9
N2 C7 H7B 108.9
C8 C7 H7B 108.9
H7A C7 H7B 107.7
C7 C8 C9 110.4(2)
C7 C8 H8A 109.6
C9 C8 H8A 109.6
C7 C8 H8B 109.6
C9 C8 H8B 109.6
H8A C8 H8B 108.1
C8 C9 H9A 109.5
C8 C9 H9B 109.5
H9A C9 H9B 109.5
C8 C9 H9C 109.5
H9A C9 H9C 109.5
H9B C9 H9C 109.5
N4 C11 N3 103.2(2)
N4 C11 Co2 129.47(18)
N3 C11 Co2 127.34(19)
C13 C12 N3 107.1(2)
C13 C12 H12 126.5
N3 C12 H12 126.5
C12 C13 N4 106.2(2)
C12 C13 H13 126.9
N4 C13 H13 126.9
N4 C17 C18 113.1(2)
N4 C17 H17A 109.0
C18 C17 H17A 109.0
N4 C17 H17B 109.0
C18 C17 H17B 109.0
H17A C17 H17B 107.8
C17 C18 C19 110.8(2)
C17 C18 H18A 109.5
C19 C18 H18A 109.5
C17 C18 H18B 109.5
C19 C18 H18B 109.5
H18A C18 H18B 108.1
C18 C19 H19A 109.5
C18 C19 H19B 109.5
H19A C19 H19B 109.5
C18 C19 H19C 109.5
H19A C19 H19C 109.5
H19B C19 H19C 109.5
O1 C60 Co2 174.0(2)
C15A C14A N3 113.1(4)
C15A C14A H14A 109.0
N3 C14A H14A 109.0
C15A C14A H14B 109.0
N3 C14A H14B 109.0
H14A C14A H14B 107.8
C14A C15A C16A 110.0(4)
C14A C15A H15A 109.7
C16A C15A H15A 109.7
C14A C15A H15B 109.7
C16A C15A H15B 109.7
H15A C15A H15B 108.2
C15A C16A H16A 109.5
C15A C16A H16B 109.5
H16A C16A H16B 109.5
C15A C16A H16C 109.5
H16A C16A H16C 109.5
H16B C16A H16C 109.5
C55B C54 N3 96.0(10)
C55B C54 H54A 112.6
N3 C54 H54A 112.6
C55B C54 H54B 112.6
N3 C54 H54B 112.6
H54A C54 H54B 110.1
C54 C55B C56B 101.3(12)
C54 C55B H55A 111.5
C56B C55B H55A 111.5
C54 C55B H55B 111.5
C56B C55B H55B 111.5
H55A C55B H55B 109.3
C55B C56B H56A 109.5
C55B C56B H56B 109.5
H56A C56B H56B 109.5
C55B C56B H56C 109.5
H56A C56B H56C 109.5
H56B C56B H56C 109.5

loop_
_geom_bond_atom_site_label_1
_geom_bond_atom_site_label_2
_geom_bond_distance
Co1 C49 1.689(2)
Co1 N10 1.709(2)
Co1 C31 1.974(2)
Co1 C21 1.977(2)
O3 N10 1.173(3)
O4 C49 1.165(3)
N5 C21 1.366(3)
N5 C22 1.383(3)
N5 C24 1.462(3)
N6 C21 1.369(3)
N6 C23 1.386(3)
N6 C27 1.467(3)
N7 C31 1.366(3)
N7 C32 1.384(3)
N7 C34 1.457(3)
N8 C31 1.362(3)
N8 C33 1.387(3)
N8 C37 1.462(3)
C22 C23 1.332(4)
C22 H22 0.9500
C23 H23 0.9500
C24 C25 1.506(4)
C24 H24A 0.9900
C24 H24B 0.9900
C25 C26 1.529(4)
C25 H25A 0.9900
C25 H25B 0.9900
C26 H26A 0.9800
C26 H26B 0.9800
C26 H26C 0.9800
C27 C28 1.515(4)
C27 H27A 0.9900
C27 H27B 0.9900
C28 C29 1.528(4)
C28 H28A 0.9900
C28 H28B 0.9900
C29 H29A 0.9800
C29 H29B 0.9800
C29 H29C 0.9800
C32 C33 1.338(3)
C32 H32 0.9500
C33 H33 0.9500
C34 C35 1.523(3)
C34 H34A 0.9900
C34 H34B 0.9900
C35 C36 1.523(3)
C35 H35A 0.9900
C35 H35B 0.9900
C36 H36A 0.9800
C36 H36B 0.9800
C36 H36C 0.9800
C37 C38 1.518(3)
C37 H37A 0.9900
C37 H37B 0.9900
C38 C39 1.516(4)
C38 H38A 0.9900
C38 H38B 0.9900
C39 H39A 0.9800
C39 H39B 0.9800
C39 H39C 0.9800
Co2 N9 1.699(2)
Co2 C60 1.710(3)
Co2 C11 1.965(3)
Co2 C1 1.975(2)
O1 C60 1.155(3)
O2 N9 1.177(3)
N1 C1 1.364(3)
N1 C2 1.384(3)
N1 C4 1.465(3)
N2 C1 1.365(3)
N2 C3 1.381(3)
N2 C7 1.460(3)
N3 C11 1.362(3)
N3 C12 1.384(4)
N3 C54 1.479(12)
N3 C14A 1.513(5)
N4 C11 1.362(3)
N4 C13 1.383(3)
N4 C17 1.465(3)
C2 C3 1.339(4)
C2 H2 0.9500
C3 H3 0.9500
C4 C5 1.520(4)
C4 H4A 0.9900
C4 H4B 0.9900
C5 C6 1.525(4)
C5 H5A 0.9900
C5 H5B 0.9900
C6 H6A 0.9800
C6 H6B 0.9800
C6 H6C 0.9800
C7 C8 1.512(3)
C7 H7A 0.9900
C7 H7B 0.9900
C8 C9 1.513(4)
C8 H8A 0.9900
C8 H8B 0.9900
C9 H9A 0.9800
C9 H9B 0.9800
C9 H9C 0.9800
C12 C13 1.342(4)
C12 H12 0.9500
C13 H13 0.9500
C17 C18 1.494(4)
C17 H17A 0.9900
C17 H17B 0.9900
C18 C19 1.532(4)
C18 H18A 0.9900
C18 H18B 0.9900
C19 H19A 0.9800
C19 H19B 0.9800
C19 H19C 0.9800
C14A C15A 1.500(7)
C14A H14A 0.9900
C14A H14B 0.9900
C15A C16A 1.527(9)
C15A H15A 0.9900
C15A H15B 0.9900
C16A H16A 0.9800
C16A H16B 0.9800
C16A H16C 0.9800
C54 C55B 1.475(19)
C54 H54A 0.9900
C54 H54B 0.9900
C55B C56B 1.61(2)
C55B H55A 0.9900
C55B H55B 0.9900
C56B H56A 0.9800
C56B H56B 0.9800
C56B H56C 0.9800
